data_2006955
loop_
_publ_author_name
'\"Ulk\"u, Din\, cer '
'Tahir, M. Nawaz'
'Demir, Ayhan S.'
'Aksoy-\,Cam, Hilal'

_publ_section_title
;
 Ethyl (<i>E</i>)-2-Furyl-2-(hydroxyimino)acetate
;
_journal_issue 1
_journal_name_full 'Acta Crystallographica Section C'
_journal_page_first 94
_journal_page_last 95
_journal_paper_doi 10.1107/S0108270197009852
_journal_volume 54
_journal_year 1998
_chemical_formula_moiety 'C8 H9 N O4'
_chemical_formula_sum 'C8 H9 N O4'
_chemical_formula_weight 183.165
_space_group_IT_number 14
_symmetry_cell_setting monoclinic
_symmetry_space_group_name_Hall '-P 2yn'
_symmetry_space_group_name_H-M 'P 1 21/n 1'
_atom_type_scat_source IntTabIV
_cell_angle_alpha 90.00
_cell_angle_beta 92.868(3)
_cell_angle_gamma 90.00
_cell_formula_units_Z 4
_cell_length_a 4.4880(11)
_cell_length_b 11.4945(13)
_cell_length_c 16.6699(15)
_cell_measurement_reflns_used 25
_cell_measurement_temperature 295
_cell_measurement_theta_max 21.13
_cell_measurement_theta_min 11.70
_cell_volume 858.9(2)
_computing_data_collection 'CAD4 EXPRESS (Enraf-Nonius, 1993)'
_computing_data_reduction 'MolEN (Fair, 1990)'
_computing_molecular_graphics 'MolEN version of ORTEPII (Johnson, 1976)'
_computing_publication_material MolEN
_computing_structure_refinement 'LSFM MolEN'
_computing_structure_solution 'SIR MolEN'
_diffrn_measurement_device 'Enraf-Nonius CAD-4'
_diffrn_measurement_method '\w/2\q scans'
_diffrn_radiation_type MoK\a
_diffrn_radiation_wavelength 0.71069
_diffrn_reflns_av_R_equivalents 0.013
_diffrn_reflns_limit_h_max 0
_diffrn_reflns_limit_h_min -5
_diffrn_reflns_limit_k_max 0
_diffrn_reflns_limit_k_min -15
_diffrn_reflns_limit_l_max 22
_diffrn_reflns_limit_l_min -22
_diffrn_reflns_number 2439
_diffrn_reflns_theta_max 28.06
_diffrn_reflns_theta_min 2.32
_diffrn_standards_decay_% 1.24
_diffrn_standards_interval_time 120
_diffrn_standards_number 3
_exptl_absorpt_coefficient_mu 0.094
_exptl_absorpt_correction_type none
_exptl_crystal_colour brown
_exptl_crystal_density_diffrn 1.4164
_exptl_crystal_density_meas ?
_exptl_crystal_description prism
_exptl_crystal_size_max 0.35
_exptl_crystal_size_mid 0.15
_exptl_crystal_size_min 0.15
_refine_diff_density_max 0.201
_refine_diff_density_min -0.334
_refine_ls_extinction_method none
_refine_ls_goodness_of_fit_obs 0.91
_refine_ls_hydrogen_treatment 'H atoms riding, see text'
_refine_ls_number_parameters 118
_refine_ls_number_reflns 1168
_refine_ls_R_factor_obs .061
_refine_ls_shift/esd_max 0.00011
_refine_ls_structure_factor_coef F
_refine_ls_weighting_scheme
; w = 1/[\sF^2^ + (0.02F)^2^ + 1.0]
except w = 0 if F^2^ < \s(F^2^)
;
_refine_ls_wR_factor_obs .063
_reflns_number_observed 1168
_reflns_number_total 2174
_reflns_observed_criterion I>\s(I)
_cod_data_source_file sk1113.cif
_cod_data_source_block METUAYNA
_cod_depositor_comments
;
The following automatic conversions were performed:

'_exptl_crystal_density_meas' value 'not measured' was changed to '?'
- the value is perceived as not measured.

Automatic conversion script
Id: cif_fix_values 3008 2015-01-20 13:52:24Z robertas 
;
_cod_original_cell_volume 858.9(3)
_cod_original_sg_symbol_H-M 'P 21/n'
_cod_database_code 2006955

loop_
_symmetry_equiv_pos_as_xyz
x,y,z
-x+1/2,y+1/2,-z+1/2
-x,-y,-z
x+1/2,-y+1/2,z+1/2

loop_
_atom_site_aniso_label
_atom_site_aniso_U_11
_atom_site_aniso_U_22
_atom_site_aniso_U_33
_atom_site_aniso_U_12
_atom_site_aniso_U_13
_atom_site_aniso_U_23
_atom_site_aniso_type_symbol
O1 .0880(10) .0370(10) .0870(10) -.0070(10) .0460(10) .0020(10) O
O2 .0730(10) .0450(10) .0690(10) .0040(10) .0410(10) .0030(10) O
O3 .108(2) .0450(10) .0800(10) -.0040(10) .0600(10) .0050(10) O
O4 .0750(10) .0360(10) .0720(10) .0020(10) .0430(10) .0030(10) O
N1 .0560(10) .0410(10) .0540(10) .0000(10) .0240(10) .0010(10) N
C1 .052(2) .0400(10) .051(2) -.0040(10) .0170(10) .0030(10) C
C2 .106(3) .048(2) .083(2) .004(2) .053(2) .002(2) C
C3 .113(3) .039(2) .090(2) .004(2) .043(2) -.002(2) C
C4 .097(2) .035(2) .090(2) -.005(2) .039(2) .004(2) C
C5 .049(2) .0380(10) .0470(10) -.0010(10) .0140(10) .0030(10) C
C6 .054(2) .0390(10) .051(2) -.0050(10) .0190(10) .0020(10) C
C7 .068(2) .044(2) .065(2) .006(2) .026(2) -.004(2) C
C8 .098(3) .041(2) .092(3) .004(2) .036(2) -.002(2) C

loop_
_atom_site_label
_atom_site_fract_x
_atom_site_fract_y
_atom_site_fract_z
_atom_site_U_iso_or_equiv
_atom_site_thermal_displace_type
_atom_site_calc_flag
_atom_site_calc_attached_atom
_atom_site_type_symbol
O1 .9737(6) .3139(2) .33960(10) .0693(6) Ueq . . O
O2 .4560(5) .1454(2) .49740(10) .0611(6) Ueq . . O
O3 1.1111(6) .0961(2) .29430(10) .0758(8) Ueq . . O
O4 .9329(5) -.0491(2) .36560(10) .0597(6) Ueq . . O
N1 .6312(6) .0797(2) .4485(2) .0496(6) Ueq . . N
C1 .7934(7) .2648(3) .3939(2) .0472(10) Ueq . . C
C2 .6598(9) .3501(3) .4329(2) .0774(14) Ueq . . C
C3 .7616(9) .4570(3) .4033(2) .0794(14) Ueq . . C
C4 .9467(9) .4312(3) .3475(2) .0729(12) Ueq . . C
C5 .7843(7) .1391(3) .3996(2) .0443(8) Ueq . . C
C6 .9632(7) .0621(3) .3466(2) .0475(10) Ueq . . C
C7 1.0978(8) -.1329(3) .3193(2) .0582(12) Ueq . . C
C8 1.0074(9) -.2510(3) .3461(2) .0760(16) Ueq . . C
H2 .521 .340 .474 .0963 Uiso . . H
H2' .416 .086 .535 .0760 Uiso . . H
H3 .707 .533 .420 .0988 Uiso . . H
H4 1.049 .487 .317 .0937 Uiso . . H
H71 1.307 -.118 .335 .0785 Uiso . . H
H72 1.031 -.120 .265 .0785 Uiso . . H
H81 1.101 -.312 .317 .0988 Uiso . . H
H82 1.061 -.260 .402 .0988 Uiso . . H
H83 .814 -.263 .331 .0988 Uiso . . H

loop_
_geom_angle_atom_site_label_1
_geom_angle_atom_site_label_2
_geom_angle_atom_site_label_3
_geom_angle
_geom_angle_publ_flag
C1 O1 C4 106.6(3) yes
N1 O2 H2' 97.2 no
C6 O4 C7 116.7(2) yes
O2 N1 C5 114.8(2) yes
O1 C1 C2 108.4(3) ?
O1 C1 C5 118.3(3) yes
C2 C1 C5 133.3(3) yes
C1 C2 C3 107.9(3) ?
C1 C2 H2 125.6 no
C3 C2 H2 126.4 no
C2 C3 C4 106.2(3) ?
C2 C3 H3 126.9 no
C4 C3 H3 126.8 no
O1 C4 C3 110.8(3) ?
O1 C4 H4 124.4 no
C3 C4 H4 124.8 no
N1 C5 C1 126.0(3) yes
N1 C5 C6 112.1(3) yes
C1 C5 C6 121.9(3) yes
O3 C6 O4 124.1(3) ?
O3 C6 C5 124.8(3) yes
O4 C6 C5 111.1(3) yes
O4 C7 C8 106.9(3) yes
O4 C7 H71 104.6 no
O4 C7 H72 104.9 no
C8 C7 H71 110.8 no
C8 C7 H72 110.3 no
H71 C7 H72 118.4 no
C7 C8 H81 112.7 no
C7 C8 H82 109.3 no
C7 C8 H83 108.9 no
H81 C8 H82 108.1 no
H81 C8 H83 101.2 no
H82 C8 H83 116.5 no

loop_
_geom_bond_atom_site_label_1
_geom_bond_atom_site_label_2
_geom_bond_site_symmetry_1
_geom_bond_site_symmetry_2
_geom_bond_distance
_geom_bond_publ_flag
O1 C1 . . 1.366(4) yes
O1 C4 . . 1.361(4) yes
O2 N1 . . 1.384(3) yes
O2 H2' . . .949 no
O3 C6 . . 1.187(4) yes
O4 C6 . . 1.326(4) yes
O4 C7 . . 1.459(4) yes
N1 C5 . . 1.289(4) yes
C1 C2 . . 1.335(5) yes
C1 C5 . . 1.449(4) yes
C2 C3 . . 1.410(5) yes
C2 H2 . . .95 no
C3 C4 . . 1.311(6) yes
C3 H3 . . .95 no
C4 H4 . . .95 no
C5 C6 . . 1.509(4) yes
C7 C8 . . 1.492(5) yes
C7 H71 . . .978 no
C7 H72 . . .953 no
C8 H81 . . .960 no
C8 H82 . . .962 no
C8 H83 . . .901 no

loop_
_geom_torsion_atom_site_label_1
_geom_torsion_atom_site_label_2
_geom_torsion_atom_site_label_3
_geom_torsion_atom_site_label_4
_geom_torsion
_geom_torsion_publ_flag
C4 O1 C1 C5 -178.7(3) no
C1 O1 C4 H4 179.7 no
H2' O2 N1 C5 -165.2 no
C7 O4 C6 C5 -179.3(3) no
C6 O4 C7 C8 -174.9(3) no
C6 O4 C7 H71 67.5 no
C6 O4 C7 H72 -57.8 no
O2 N1 C5 C1 2.0(4) no
O2 N1 C5 C6 -178.4(2) no
O1 C1 C2 H2 179.2 no
C5 C1 C2 C3 178.2(3) no
C5 C1 C2 H2 -1.8 no
O1 C1 C5 N1 178.5(3) no
C2 C1 C5 C6 -180.00(10) no
C1 C2 C3 H3 -179.3 no
H2 C2 C3 C4 -179.1 no
C2 C3 C4 H4 179.8 no
H3 C3 C4 O1 179.7 no
N1 C5 C6 O3 176.5(3) no
N1 C5 C6 O4 -3.2(4) no
C1 C5 C6 O3 -3.9(5) no
C1 C5 C6 O4 176.4(3) no
O4 C7 C8 H81 178.3 no
O4 C7 C8 H82 -61.5 no
O4 C7 C8 H83 66.8 no
H71 C7 C8 H81 -68.3 no
H71 C7 C8 H82 51.9 no
H71 C7 C8 H83 -179.7 no
H72 C7 C8 H81 64.8 no
H72 C7 C8 H82 -175.0 no
H72 C7 C8 H83 -46.6 no
